data_1543937
loop_
_publ_author_name
'Guo, Ran'
'Zheng, Yan'
'Ma, Jun-An'

_publ_section_title
;
 Electrophilic Reaction of 2,2,2-Trifluorodiazoethane with the in Situ
 Generated N-Heterocyclic Carbenes: Access to N-Aminoguanidines.
;
_journal_issue 17
_journal_name_full 'Organic letters'
_journal_page_first 4170
_journal_page_last 4173
_journal_paper_doi 10.1021/acs.orglett.6b01191
_journal_volume 18
_journal_year 2016
_chemical_formula_sum 'C23 H25 F3 N4'
_chemical_formula_weight 414.47
_chemical_name_systematic
; 
 ? 
;
_space_group_IT_number 14
_symmetry_cell_setting monoclinic
_symmetry_space_group_name_Hall '-P 2ybc'
_symmetry_space_group_name_H-M 'P 1 21/c 1'
_atom_sites_solution_hydrogens geom
_atom_sites_solution_primary direct
_atom_sites_solution_secondary difmap
_audit_creation_method SHELXL-97
_cell_angle_alpha 90.00
_cell_angle_beta 95.889(2)
_cell_angle_gamma 90.00
_cell_formula_units_Z 4
_cell_length_a 8.1397(7)
_cell_length_b 21.9119(18)
_cell_length_c 12.7475(11)
_cell_measurement_reflns_used 1686
_cell_measurement_temperature 296(2)
_cell_measurement_theta_max 19.98
_cell_measurement_theta_min 2.46
_cell_volume 2261.6(3)
_computing_cell_refinement 'Bruker SMART'
_computing_data_collection 'Bruker SMART'
_computing_data_reduction 'Bruker SAINT'
_computing_molecular_graphics 'Bruker SHELXTL'
_computing_publication_material 'Bruker SHELXTL'
_computing_structure_refinement 'SHELXL-97 (Sheldrick, 1997)'
_computing_structure_solution 'SHELXS-97 (Sheldrick, 1990)'
_diffrn_ambient_temperature 296(2)
_diffrn_measured_fraction_theta_full 0.998
_diffrn_measured_fraction_theta_max 0.998
_diffrn_measurement_device_type 'CCD area detector'
_diffrn_measurement_method 'phi and omega scans'
_diffrn_radiation_monochromator graphite
_diffrn_radiation_source 'fine-focus sealed tube'
_diffrn_radiation_type MoK\a
_diffrn_radiation_wavelength 0.71073
_diffrn_reflns_av_R_equivalents 0.0437
_diffrn_reflns_av_sigmaI/netI 0.0462
_diffrn_reflns_limit_h_max 9
_diffrn_reflns_limit_h_min -8
_diffrn_reflns_limit_k_max 24
_diffrn_reflns_limit_k_min -26
_diffrn_reflns_limit_l_max 14
_diffrn_reflns_limit_l_min -15
_diffrn_reflns_number 13002
_diffrn_reflns_theta_full 25.03
_diffrn_reflns_theta_max 25.03
_diffrn_reflns_theta_min 1.86
_exptl_absorpt_coefficient_mu 0.091
_exptl_absorpt_correction_T_max 0.9821
_exptl_absorpt_correction_T_min 0.9750
_exptl_absorpt_correction_type multi-scan
_exptl_absorpt_process_details SADABS
_exptl_crystal_colour COLORLESS
_exptl_crystal_density_diffrn 1.217
_exptl_crystal_density_meas ?
_exptl_crystal_density_method 'not measured'
_exptl_crystal_description BLOCK
_exptl_crystal_F_000 872
_exptl_crystal_size_max 0.28
_exptl_crystal_size_mid 0.22
_exptl_crystal_size_min 0.20
_refine_diff_density_max 0.156
_refine_diff_density_min -0.145
_refine_diff_density_rms 0.037
_refine_ls_extinction_coef 0.0062(10)
_refine_ls_extinction_expression Fc^*^=kFc[1+0.001xFc^2^\l^3^/sin(2\q)]^-1/4^
_refine_ls_extinction_method SHELXL
_refine_ls_goodness_of_fit_ref 1.022
_refine_ls_hydrogen_treatment constr
_refine_ls_matrix_type full
_refine_ls_number_parameters 306
_refine_ls_number_reflns 3987
_refine_ls_number_restraints 0
_refine_ls_restrained_S_all 1.022
_refine_ls_R_factor_all 0.1053
_refine_ls_R_factor_gt 0.0565
_refine_ls_shift/su_max 0.001
_refine_ls_shift/su_mean 0.000
_refine_ls_structure_factor_coef Fsqd
_refine_ls_weighting_details 'calc w=1/[\s^2^(Fo^2^)+(0.0506P)^2^+1.2530P] where P=(Fo^2^+2Fc^2^)/3'
_refine_ls_weighting_scheme calc
_refine_ls_wR_factor_gt 0.1344
_refine_ls_wR_factor_ref 0.1626
_reflns_number_gt 2290
_reflns_number_total 3987
_reflns_threshold_expression >2sigma(I)
_cod_data_source_file ol6b01191_si_002.cif
_cod_data_source_block n140116d
_cod_depositor_comments
;
The following automatic conversions were performed:

'_symmetry_cell_setting' value 'Monoclinic' changed to 'monoclinic'
according to
/usr/data/users/saulius/crontab/automatic-downloads/rss-feeds/ACS/lib/dictionaries/cif_core.dic
dictionary named 'cif_core.dic' version 2.4.2 from 2011-04-26.

'_exptl_absorpt_correction_type' value 'MULTI-SCAN' changed to
'multi-scan' according to
/usr/data/users/saulius/crontab/automatic-downloads/rss-feeds/ACS/lib/dictionaries/cif_core.dic
dictionary named 'cif_core.dic' version 2.4.2 from 2011-04-26.

'_exptl_crystal_density_meas' value 'NONE' was changed to '?' - the
value is perceived as not measured.

Automatic conversion script
Id: cif_fix_values 4268 2015-11-12 08:31:59Z antanas 

 Adding full bibliography for 1543936--1543938.cif.
;
_cod_original_sg_symbol_H-M P2(1)/c
_cod_database_code 1543937

loop_
_symmetry_equiv_pos_as_xyz
'x, y, z'
'-x, y+1/2, -z+1/2'
'-x, -y, -z'
'x, -y-1/2, z-1/2'

loop_
_atom_site_label
_atom_site_type_symbol
_atom_site_fract_x
_atom_site_fract_y
_atom_site_fract_z
_atom_site_U_iso_or_equiv
_atom_site_adp_type
_atom_site_occupancy
_atom_site_symmetry_multiplicity
_atom_site_calc_flag
_atom_site_refinement_flags
_atom_site_disorder_assembly
_atom_site_disorder_group
F1 F 0.8284(15) 0.0812(6) 1.0622(13) 0.125(7) Uani 0.56(3) 1 d P . .
F2 F 0.9724(10) 0.1543(5) 1.1184(17) 0.131(7) Uani 0.56(3) 1 d P . .
F3 F 0.847(2) 0.1032(9) 1.2231(9) 0.145(8) Uani 0.56(3) 1 d P . .
F1' F 0.907(3) 0.1201(13) 1.0407(11) 0.144(11) Uani 0.44(3) 1 d P A 2
F2' F 0.946(2) 0.1504(8) 1.194(2) 0.152(11) Uani 0.44(3) 1 d P A 2
F3' F 0.8093(13) 0.0754(6) 1.162(3) 0.152(12) Uani 0.44(3) 1 d P A 2
N1 N 0.4555(3) 0.19602(10) 0.82171(17) 0.0560(6) Uani 1 1 d . . .
N2 N 0.3457(3) 0.27914(10) 0.87797(17) 0.0551(6) Uani 1 1 d . . .
N3 N 0.5062(3) 0.22411(11) 1.00874(17) 0.0590(7) Uani 1 1 d . . .
N4 N 0.6342(3) 0.18352(10) 1.01714(18) 0.0547(6) Uani 1 1 d . A .
C1 C 0.6700(4) 0.12693(15) 0.7738(2) 0.0642(8) Uani 1 1 d . . .
C2 C 0.7269(5) 0.06762(18) 0.7677(3) 0.0815(11) Uani 1 1 d . . .
H2 H 0.8249 0.0611 0.7378 0.098 Uiso 1 1 calc R . .
C3 C 0.6467(5) 0.01826(17) 0.8034(3) 0.0833(11) Uani 1 1 d . . .
C4 C 0.5011(5) 0.02878(17) 0.8474(3) 0.0841(11) Uani 1 1 d . . .
H4 H 0.4458 -0.0042 0.8732 0.101 Uiso 1 1 calc R . .
C5 C 0.4339(4) 0.08690(16) 0.8547(2) 0.0681(9) Uani 1 1 d . . .
C6 C 0.5229(4) 0.13498(13) 0.8176(2) 0.0555(7) Uani 1 1 d . . .
C7 C 0.7628(5) 0.18049(18) 0.7368(3) 0.0994(13) Uani 1 1 d . . .
H7A H 0.8704 0.1676 0.7214 0.149 Uiso 1 1 calc R . .
H7B H 0.7737 0.2111 0.7909 0.149 Uiso 1 1 calc R . .
H7C H 0.7036 0.1971 0.6742 0.149 Uiso 1 1 calc R . .
C8 C 0.7142(6) -0.04607(18) 0.7953(4) 0.1302(18) Uani 1 1 d . . .
H8A H 0.6452 -0.0742 0.8283 0.195 Uiso 1 1 calc R . .
H8B H 0.8245 -0.0478 0.8301 0.195 Uiso 1 1 calc R . .
H8C H 0.7157 -0.0568 0.7224 0.195 Uiso 1 1 calc R . .
C9 C 0.2745(5) 0.09751(19) 0.9020(3) 0.1048(13) Uani 1 1 d . . .
H9A H 0.2959 0.1204 0.9662 0.157 Uiso 1 1 calc R . .
H9B H 0.2259 0.0590 0.9170 0.157 Uiso 1 1 calc R . .
H9C H 0.1998 0.1199 0.8531 0.157 Uiso 1 1 calc R . .
C10 C 0.3633(4) 0.22378(15) 0.7362(2) 0.0700(9) Uani 1 1 d . . .
H10 H 0.3510 0.2093 0.6673 0.084 Uiso 1 1 calc R . .
C11 C 0.2966(4) 0.27425(15) 0.7702(2) 0.0658(9) Uani 1 1 d . . .
H11 H 0.2294 0.3015 0.7296 0.079 Uiso 1 1 calc R . .
C12 C 0.4443(3) 0.23087(12) 0.9093(2) 0.0507(7) Uani 1 1 d . . .
C13 C 0.3019(3) 0.32820(12) 0.9446(2) 0.0487(7) Uani 1 1 d . . .
C14 C 0.1418(3) 0.32943(13) 0.9746(2) 0.0553(7) Uani 1 1 d . . .
C15 C 0.0983(4) 0.37924(14) 1.0336(2) 0.0615(8) Uani 1 1 d . . .
H15 H -0.0087 0.3814 1.0529 0.074 Uiso 1 1 calc R . .
C16 C 0.2078(4) 0.42558(13) 1.0645(2) 0.0578(8) Uani 1 1 d . . .
C17 C 0.3660(4) 0.42114(14) 1.0354(2) 0.0623(8) Uani 1 1 d . . .
H17 H 0.4422 0.4513 1.0573 0.075 Uiso 1 1 calc R . .
C18 C 0.4154(3) 0.37377(13) 0.9750(2) 0.0554(7) Uani 1 1 d . . .
C19 C 0.5893(4) 0.37144(17) 0.9428(3) 0.0882(11) Uani 1 1 d . . .
H19A H 0.6521 0.4051 0.9741 0.132 Uiso 1 1 calc R . .
H19B H 0.5853 0.3740 0.8674 0.132 Uiso 1 1 calc R . .
H19C H 0.6407 0.3337 0.9663 0.132 Uiso 1 1 calc R . .
C20 C 0.0207(4) 0.27872(16) 0.9465(3) 0.0886(11) Uani 1 1 d . . .
H20A H -0.0209 0.2820 0.8735 0.133 Uiso 1 1 calc R . .
H20B H -0.0693 0.2817 0.9894 0.133 Uiso 1 1 calc R . .
H20C H 0.0750 0.2401 0.9587 0.133 Uiso 1 1 calc R . .
C21 C 0.1547(5) 0.47917(15) 1.1274(3) 0.0867(11) Uani 1 1 d . . .
H21A H 0.0839 0.5053 1.0824 0.130 Uiso 1 1 calc R . .
H21B H 0.2504 0.5016 1.1558 0.130 Uiso 1 1 calc R . .
H21C H 0.0960 0.4646 1.1841 0.130 Uiso 1 1 calc R . .
C22 C 0.6876(4) 0.16715(14) 1.1100(2) 0.0645(9) Uani 1 1 d . . .
H22 H 0.6350 0.1804 1.1672 0.077 Uiso 1 1 calc R A .
C23 C 0.8321(5) 0.12740(17) 1.1265(3) 0.0749(10) Uani 1 1 d . A .

loop_
_atom_site_aniso_label
_atom_site_aniso_U_11
_atom_site_aniso_U_22
_atom_site_aniso_U_33
_atom_site_aniso_U_23
_atom_site_aniso_U_13
_atom_site_aniso_U_12
F1 0.124(6) 0.092(7) 0.148(12) -0.043(7) -0.040(7) 0.047(6)
F2 0.069(3) 0.118(7) 0.201(17) 0.053(10) -0.017(6) -0.017(4)
F3 0.168(13) 0.167(16) 0.099(6) 0.070(6) 0.005(5) 0.076(12)
F1' 0.125(14) 0.17(2) 0.143(9) 0.034(11) 0.024(9) 0.085(14)
F2' 0.102(10) 0.145(14) 0.189(17) -0.028(14) -0.086(12) 0.007(10)
F3' 0.123(6) 0.078(7) 0.25(3) 0.086(11) -0.026(12) -0.007(5)
N1 0.0665(15) 0.0594(15) 0.0416(13) -0.0027(11) 0.0037(11) 0.0120(12)
N2 0.0618(15) 0.0597(15) 0.0425(13) 0.0000(11) -0.0008(11) 0.0138(12)
N3 0.0731(16) 0.0622(15) 0.0399(13) -0.0007(11) -0.0024(12) 0.0185(13)
N4 0.0568(15) 0.0537(14) 0.0517(15) -0.0006(11) -0.0030(12) 0.0061(12)
C1 0.063(2) 0.068(2) 0.061(2) -0.0153(16) 0.0048(16) 0.0046(17)
C2 0.075(2) 0.087(3) 0.082(3) -0.024(2) 0.0050(19) 0.020(2)
C3 0.095(3) 0.068(2) 0.083(3) -0.013(2) -0.013(2) 0.018(2)
C4 0.107(3) 0.065(2) 0.077(2) -0.0005(18) -0.004(2) -0.010(2)
C5 0.072(2) 0.070(2) 0.061(2) -0.0047(16) 0.0026(17) -0.0017(18)
C6 0.0635(19) 0.0556(18) 0.0461(17) -0.0082(14) -0.0007(14) 0.0055(15)
C7 0.091(3) 0.097(3) 0.117(3) -0.023(2) 0.040(2) -0.013(2)
C8 0.169(5) 0.073(3) 0.141(4) -0.019(3) -0.018(3) 0.044(3)
C9 0.095(3) 0.104(3) 0.121(4) -0.006(3) 0.038(3) -0.014(2)
C10 0.089(2) 0.079(2) 0.0388(16) -0.0017(16) -0.0086(16) 0.0167(19)
C11 0.078(2) 0.074(2) 0.0423(17) 0.0036(15) -0.0081(15) 0.0165(18)
C12 0.0563(17) 0.0552(17) 0.0408(16) -0.0008(13) 0.0059(13) 0.0085(14)
C13 0.0534(17) 0.0501(17) 0.0419(15) 0.0038(13) 0.0016(13) 0.0100(13)
C14 0.0498(17) 0.0569(18) 0.0582(18) -0.0008(14) 0.0013(14) 0.0019(14)
C15 0.0541(18) 0.064(2) 0.069(2) -0.0019(16) 0.0152(15) 0.0071(15)
C16 0.065(2) 0.0528(18) 0.0557(18) -0.0020(14) 0.0067(15) 0.0076(15)
C17 0.063(2) 0.0558(19) 0.067(2) -0.0019(16) 0.0021(16) -0.0063(15)
C18 0.0509(17) 0.0571(18) 0.0581(18) 0.0068(15) 0.0056(14) -0.0009(14)
C19 0.060(2) 0.093(3) 0.115(3) 0.000(2) 0.026(2) -0.0069(19)
C20 0.067(2) 0.080(2) 0.119(3) -0.020(2) 0.009(2) -0.0144(19)
C21 0.106(3) 0.067(2) 0.088(3) -0.0167(19) 0.016(2) 0.007(2)
C22 0.072(2) 0.065(2) 0.0537(19) 0.0043(15) -0.0050(16) 0.0129(16)
C23 0.069(2) 0.068(3) 0.084(3) 0.009(2) -0.012(2) -0.001(2)

loop_
_atom_type_symbol
_atom_type_description
_atom_type_scat_dispersion_real
_atom_type_scat_dispersion_imag
_atom_type_scat_source
C C 0.0033 0.0016 'International Tables Vol C Tables 4.2.6.8 and 6.1.1.4'
H H 0.0000 0.0000 'International Tables Vol C Tables 4.2.6.8 and 6.1.1.4'
N N 0.0061 0.0033 'International Tables Vol C Tables 4.2.6.8 and 6.1.1.4'
F F 0.0171 0.0103 'International Tables Vol C Tables 4.2.6.8 and 6.1.1.4'

loop_
_geom_angle_atom_site_label_1
_geom_angle_atom_site_label_2
_geom_angle_atom_site_label_3
_geom_angle
F1' F1 C23 65.5(7)
F1' F1 F3' 116.3(11)
C23 F1 F3' 57.2(6)
F2' F2 C23 67.2(10)
F2' F2 F1' 124.3(14)
C23 F2 F1' 60.7(6)
F3' F3 C23 62.6(8)
F3' F3 F2' 112.6(13)
C23 F3 F2' 57.1(6)
F1 F1' F2 116.6(13)
F1 F1' C23 63.9(8)
F2 F1' C23 59.2(7)
F2 F2' C23 67.0(9)
F2 F2' F3 120.3(14)
C23 F2' F3 59.5(6)
F3 F3' C23 71.6(9)
F3 F3' F1 129.3(14)
C23 F3' F1 61.0(7)
C12 N1 C10 108.6(2)
C12 N1 C6 127.2(2)
C10 N1 C6 123.2(2)
C12 N2 C11 109.2(2)
C12 N2 C13 125.6(2)
C11 N2 C13 125.2(2)
C12 N3 N4 111.1(2)
C22 N4 N3 116.2(2)
C6 C1 C2 116.8(3)
C6 C1 C7 120.8(3)
C2 C1 C7 122.4(3)
C3 C2 C1 123.4(4)
C3 C2 H2 118.3
C1 C2 H2 118.3
C2 C3 C4 117.6(3)
C2 C3 C8 121.5(4)
C4 C3 C8 120.9(4)
C3 C4 C5 122.6(4)
C3 C4 H4 118.7
C5 C4 H4 118.7
C6 C5 C4 116.7(3)
C6 C5 C9 121.4(3)
C4 C5 C9 121.9(3)
C1 C6 C5 123.0(3)
C1 C6 N1 118.6(3)
C5 C6 N1 118.4(3)
C1 C7 H7A 109.5
C1 C7 H7B 109.5
H7A C7 H7B 109.5
C1 C7 H7C 109.5
H7A C7 H7C 109.5
H7B C7 H7C 109.5
C3 C8 H8A 109.5
C3 C8 H8B 109.5
H8A C8 H8B 109.5
C3 C8 H8C 109.5
H8A C8 H8C 109.5
H8B C8 H8C 109.5
C5 C9 H9A 109.5
C5 C9 H9B 109.5
H9A C9 H9B 109.5
C5 C9 H9C 109.5
H9A C9 H9C 109.5
H9B C9 H9C 109.5
C11 C10 N1 108.3(3)
C11 C10 H10 125.9
N1 C10 H10 125.9
C10 C11 N2 107.5(3)
C10 C11 H11 126.2
N2 C11 H11 126.2
N3 C12 N2 121.5(2)
N3 C12 N1 132.1(2)
N2 C12 N1 106.4(2)
C18 C13 C14 121.5(3)
C18 C13 N2 120.3(3)
C14 C13 N2 118.1(2)
C15 C14 C13 117.4(3)
C15 C14 C20 120.8(3)
C13 C14 C20 121.9(3)
C16 C15 C14 122.6(3)
C16 C15 H15 118.7
C14 C15 H15 118.7
C17 C16 C15 117.6(3)
C17 C16 C21 121.6(3)
C15 C16 C21 120.8(3)
C18 C17 C16 122.6(3)
C18 C17 H17 118.7
C16 C17 H17 118.7
C17 C18 C13 118.3(3)
C17 C18 C19 120.8(3)
C13 C18 C19 120.9(3)
C18 C19 H19A 109.5
C18 C19 H19B 109.5
H19A C19 H19B 109.5
C18 C19 H19C 109.5
H19A C19 H19C 109.5
H19B C19 H19C 109.5
C14 C20 H20A 109.5
C14 C20 H20B 109.5
H20A C20 H20B 109.5
C14 C20 H20C 109.5
H20A C20 H20C 109.5
H20B C20 H20C 109.5
C16 C21 H21A 109.5
C16 C21 H21B 109.5
H21A C21 H21B 109.5
C16 C21 H21C 109.5
H21A C21 H21C 109.5
H21B C21 H21C 109.5
N4 C22 C23 119.7(3)
N4 C22 H22 120.1
C23 C22 H22 120.1
F3' C23 F2 127.4(6)
F3' C23 F1 61.7(8)
F2 C23 F1 105.5(7)
F3' C23 F2' 103.5(8)
F2 C23 F2' 45.8(8)
F1 C23 F2' 133.4(7)
F3' C23 F1' 107.0(9)
F2 C23 F1' 60.1(8)
F1 C23 F1' 50.5(7)
F2' C23 F1' 103.6(9)
F3' C23 F3 45.8(7)
F2 C23 F3 105.0(6)
F1 C23 F3 105.5(6)
F2' C23 F3 63.5(8)
F1' C23 F3 135.5(6)
F3' C23 C22 116.7(7)
F2 C23 C22 114.8(5)
F1 C23 C22 114.0(4)
F2' C23 C22 111.9(6)
F1' C23 C22 112.9(5)
F3 C23 C22 111.2(5)

loop_
_geom_bond_atom_site_label_1
_geom_bond_atom_site_label_2
_geom_bond_distance
F1 F1' 1.118(14)
F1 C23 1.300(7)
F1 F3' 1.309(18)
F2 F2' 1.011(17)
F2 C23 1.298(9)
F2 F1' 1.310(16)
F3 F3' 1.008(14)
F3 C23 1.335(8)
F3 F2' 1.386(16)
F1' C23 1.317(10)
F2' C23 1.300(10)
F3' C23 1.249(10)
N1 C12 1.363(3)
N1 C10 1.398(3)
N1 C6 1.449(3)
N2 C12 1.362(3)
N2 C11 1.395(3)
N2 C13 1.437(3)
N3 C12 1.324(3)
N3 N4 1.366(3)
N4 C22 1.270(3)
C1 C6 1.384(4)
C1 C2 1.384(4)
C1 C7 1.498(5)
C2 C3 1.365(5)
C2 H2 0.9300
C3 C4 1.381(5)
C3 C8 1.520(5)
C4 C5 1.393(5)
C4 H4 0.9300
C5 C6 1.389(4)
C5 C9 1.504(5)
C7 H7A 0.9600
C7 H7B 0.9600
C7 H7C 0.9600
C8 H8A 0.9600
C8 H8B 0.9600
C8 H8C 0.9600
C9 H9A 0.9600
C9 H9B 0.9600
C9 H9C 0.9600
C10 C11 1.324(4)
C10 H10 0.9300
C11 H11 0.9300
C13 C18 1.388(4)
C13 C14 1.396(4)
C14 C15 1.391(4)
C14 C20 1.504(4)
C15 C16 1.382(4)
C15 H15 0.9300
C16 C17 1.380(4)
C16 C21 1.510(4)
C17 C18 1.377(4)
C17 H17 0.9300
C18 C19 1.515(4)
C19 H19A 0.9600
C19 H19B 0.9600
C19 H19C 0.9600
C20 H20A 0.9600
C20 H20B 0.9600
C20 H20C 0.9600
C21 H21A 0.9600
C21 H21B 0.9600
C21 H21C 0.9600
C22 C23 1.461(5)
C22 H22 0.9300

loop_
_geom_torsion_atom_site_label_1
_geom_torsion_atom_site_label_2
_geom_torsion_atom_site_label_3
_geom_torsion_atom_site_label_4
_geom_torsion
C23 F1 F1' F2 28.1(8)
F3' F1 F1' F2 0.8(14)
F3' F1 F1' C23 -27.3(8)
F2' F2 F1' F1 -7(2)
C23 F2 F1' F1 -29.5(8)
F2' F2 F1' C23 22.9(14)
F1' F2 F2' C23 -21.6(13)
C23 F2 F2' F3 27.4(11)
F1' F2 F2' F3 6(2)
F3' F3 F2' F2 1(2)
C23 F3 F2' F2 -29.5(13)
F3' F3 F2' C23 30.4(12)
F2' F3 F3' C23 -28.6(11)
C23 F3 F3' F1 21.3(13)
F2' F3 F3' F1 -7(2)
F1' F1 F3' F3 7(2)
C23 F1 F3' F3 -23.2(15)
F1' F1 F3' C23 29.8(9)
C12 N3 N4 C22 -170.5(3)
C6 C1 C2 C3 -0.8(5)
C7 C1 C2 C3 178.3(3)
C1 C2 C3 C4 0.1(5)
C1 C2 C3 C8 -179.8(3)
C2 C3 C4 C5 1.1(5)
C8 C3 C4 C5 -178.9(3)
C3 C4 C5 C6 -1.6(5)
C3 C4 C5 C9 179.5(3)
C2 C1 C6 C5 0.2(5)
C7 C1 C6 C5 -178.9(3)
C2 C1 C6 N1 -177.6(3)
C7 C1 C6 N1 3.3(4)
C4 C5 C6 C1 0.9(5)
C9 C5 C6 C1 179.9(3)
C4 C5 C6 N1 178.8(3)
C9 C5 C6 N1 -2.3(4)
C12 N1 C6 C1 -110.5(3)
C10 N1 C6 C1 81.8(4)
C12 N1 C6 C5 71.5(4)
C10 N1 C6 C5 -96.1(4)
C12 N1 C10 C11 -0.2(4)
C6 N1 C10 C11 169.4(3)
N1 C10 C11 N2 0.0(4)
C12 N2 C11 C10 0.3(4)
C13 N2 C11 C10 178.9(3)
N4 N3 C12 N2 -163.3(2)
N4 N3 C12 N1 18.3(4)
C11 N2 C12 N3 -179.1(3)
C13 N2 C12 N3 2.2(4)
C11 N2 C12 N1 -0.4(3)
C13 N2 C12 N1 -179.1(3)
C10 N1 C12 N3 178.9(3)
C6 N1 C12 N3 9.8(5)
C10 N1 C12 N2 0.4(3)
C6 N1 C12 N2 -168.7(3)
C12 N2 C13 C18 75.8(4)
C11 N2 C13 C18 -102.7(3)
C12 N2 C13 C14 -106.1(3)
C11 N2 C13 C14 75.4(4)
C18 C13 C14 C15 2.0(4)
N2 C13 C14 C15 -176.1(2)
C18 C13 C14 C20 -176.9(3)
N2 C13 C14 C20 5.0(4)
C13 C14 C15 C16 -1.6(4)
C20 C14 C15 C16 177.4(3)
C14 C15 C16 C17 -0.3(5)
C14 C15 C16 C21 179.3(3)
C15 C16 C17 C18 1.9(5)
C21 C16 C17 C18 -177.7(3)
C16 C17 C18 C13 -1.4(4)
C16 C17 C18 C19 178.6(3)
C14 C13 C18 C17 -0.6(4)
N2 C13 C18 C17 177.5(2)
C14 C13 C18 C19 179.3(3)
N2 C13 C18 C19 -2.6(4)
N3 N4 C22 C23 -175.5(3)
F3 F3' C23 F2 73.0(17)
F1 F3' C23 F2 -88.3(11)
F3 F3' C23 F1 161.3(13)
F3 F3' C23 F2' 29.0(13)
F1 F3' C23 F2' -132.3(9)
F3 F3' C23 F1' 138.0(11)
F1 F3' C23 F1' -23.3(8)
F1 F3' C23 F3 -161.3(13)
F3 F3' C23 C22 -94.4(10)
F1 F3' C23 C22 104.3(7)
F2' F2 C23 F3' -70.5(17)
F1' F2 C23 F3' 89.1(13)
F2' F2 C23 F1 -136.5(11)
F1' F2 C23 F1 23.1(7)
F1' F2 C23 F2' 159.6(13)
F2' F2 C23 F1' -159.6(13)
F2' F2 C23 F3 -25.3(12)
F1' F2 C23 F3 134.3(7)
F2' F2 C23 C22 97.2(11)
F1' F2 C23 C22 -103.3(6)
F1' F1 C23 F3' -150.7(10)
F1' F1 C23 F2 -26.1(8)
F3' F1 C23 F2 124.6(7)
F1' F1 C23 F2' -68.9(14)
F3' F1 C23 F2' 81.8(15)
F3' F1 C23 F1' 150.7(10)
F1' F1 C23 F3 -136.9(8)
F3' F1 C23 F3 13.8(9)
F1' F1 C23 C22 100.7(7)
F3' F1 C23 C22 -108.6(7)
F2 F2' C23 F3' 129.7(12)
F3 F2' C23 F3' -22.8(11)
F3 F2' C23 F2 -152.5(13)
F2 F2' C23 F1 66.0(16)
F3 F2' C23 F1 -86.5(13)
F2 F2' C23 F1' 18.1(12)
F3 F2' C23 F1' -134.4(7)
F2 F2' C23 F3 152.5(13)
F2 F2' C23 C22 -103.8(10)
F3 F2' C23 C22 103.6(7)
F1 F1' C23 F3' 26.8(9)
F2 F1' C23 F3' -123.9(7)
F1 F1' C23 F2 150.7(8)
F2 F1' C23 F1 -150.7(8)
F1 F1' C23 F2' 135.8(8)
F2 F1' C23 F2' -14.9(9)
F1 F1' C23 F3 69.9(14)
F2 F1' C23 F3 -80.8(12)
F1 F1' C23 C22 -102.9(7)
F2 F1' C23 C22 106.4(6)
F2' F3 C23 F3' 148.2(14)
F3' F3 C23 F2 -128.2(12)
F2' F3 C23 F2 20.0(10)
F3' F3 C23 F1 -17.0(13)
F2' F3 C23 F1 131.2(9)
F3' F3 C23 F2' -148.2(14)
F3' F3 C23 F1' -65.9(16)
F2' F3 C23 F1' 82.3(14)
F3' F3 C23 C22 107.1(12)
F2' F3 C23 C22 -104.7(8)
N4 C22 C23 F3' -114.9(18)
N4 C22 C23 F2 76.0(12)
N4 C22 C23 F1 -45.8(13)
N4 C22 C23 F2' 126.1(17)
N4 C22 C23 F1' 9.7(17)
N4 C22 C23 F3 -165.0(12)
